data_9009501
loop_
_publ_author_name
'Rozhdestvenskaya, I. V.'
'Nikishova, L. V.'
'Lazebnik, K. A.'

_publ_section_title
;
 The crystal structure of frankamenite
;
_journal_name_full 'Mineralogical Magazine'
_journal_page_first 897
_journal_page_last 905
_journal_paper_doi 10.1180/minmag.1996.060.403.05
_journal_volume 60
_journal_year 1996
_chemical_compound_source 'South Yukutia, Russia'
_chemical_formula_sum 'Ca4.86 F2 H4 K2.87 Na3.14 O32.78 Si12'
_chemical_name_mineral Frankamenite
_space_group_IT_number 1
_symmetry_space_group_name_Hall 'P 1'
_symmetry_space_group_name_H-M 'P 1'
_cell_angle_alpha 90.00
_cell_angle_beta 111.02
_cell_angle_gamma 110.20
_cell_formula_units_Z 1
_cell_length_a 10.094
_cell_length_b 12.691
_cell_length_c 7.240
_cell_volume 804.337
_database_code_amcsd 0014522
_exptl_crystal_density_diffrn 2.648
_cod_original_cell_volume 804.336
_cod_original_formula_sum 'K2.87 Na3.14 Ca4.86 Si12 O32.78 F2 H4'
_cod_database_code 9009501

loop_
_space_group_symop_operation_xyz
x,y,z

loop_
_atom_site_label
_atom_site_fract_x
_atom_site_fract_y
_atom_site_fract_z
_atom_site_occupancy
_atom_site_U_iso_or_equiv
_atom_site_type_symbol
_atom_site_attached_hydrogens
K1 0.00000 0.49910 0.47800 0.87000 0.04306 K 0
K2 0.31670 0.49840 0.15860 1.00000 0.02254 K 0
K3 0.68470 0.50180 0.84100 1.00000 0.02242 K 0
NaM1 0.00000 0.00000 0.00000 1.00000 0.01393 Na 0
CaM2 0.00980 -0.00250 0.50780 1.00000 0.00861 Ca 0
NaM3 0.50810 0.00620 0.25360 0.52000 0.01140 Na 0
CaM3 0.50810 0.00620 0.25360 0.48000 0.01140 Ca 0
NaM4 0.32950 0.15880 -0.08310 0.46000 0.01115 Na 0
CaM4 0.32950 0.15880 -0.08310 0.54000 0.01115 Ca 0
NaM5 0.67000 0.84110 0.58700 0.30000 0.01064 Na 0
CaM5 0.67000 0.84110 0.58700 0.70000 0.01064 Ca 0
NaM6 0.49060 -0.00690 0.74600 0.31000 0.01191 Na 0
CaM6 0.49060 -0.00690 0.74600 0.69000 0.01191 Ca 0
NaM7 0.32950 0.15850 0.41280 0.27000 0.01229 Na 0
CaM7 0.32950 0.15850 0.41280 0.73000 0.01229 Ca 0
NaM8 0.67040 0.84130 0.08480 0.28000 0.00925 Na 0
CaM8 0.67040 0.84130 0.08480 0.72000 0.00925 Ca 0
Si1 0.03670 0.24680 0.80140 1.00000 0.00747 Si 0
Si2 0.28880 0.75210 0.93060 1.00000 0.00823 Si 0
Si3 0.27570 0.36780 0.63720 1.00000 0.00773 Si 0
Si4 0.40780 0.63120 0.70310 1.00000 0.00836 Si 0
Si5 0.03710 0.24610 0.23480 1.00000 0.01001 Si 0
Si6 0.28900 0.75160 0.35780 1.00000 0.01001 Si 0
Si7 0.96250 0.75330 0.19770 1.00000 0.00899 Si 0
Si8 0.71100 0.24830 0.06900 1.00000 0.00760 Si 0
Si9 0.72480 0.63220 0.36330 1.00000 0.00849 Si 0
Si10 0.59190 0.36910 0.29620 1.00000 0.00887 Si 0
Si11 0.96320 0.75350 0.76490 1.00000 0.00773 Si 0
Si12 0.71160 0.24810 0.64200 1.00000 0.00912 Si 0
O1 0.06600 0.13310 0.78000 1.00000 0.01520 O 0
O2 0.16500 0.35520 0.76600 1.00000 0.01646 O 0
O3 0.42000 0.28550 0.20800 1.00000 0.01900 O 0
O4 0.39200 0.49920 0.69700 1.00000 0.01520 O 0
O5 0.31000 0.64250 0.83600 1.00000 0.01520 O 0
O6 0.13000 0.75820 0.78200 1.00000 0.01646 O 0
O7 0.56600 0.13330 0.02500 1.00000 0.01773 O 0
O8 0.63500 0.71700 0.31600 1.00000 0.01773 O 0
O9 0.05300 0.28290 0.02800 1.00000 0.01393 O 0
O10 0.26400 0.70900 0.13200 1.00000 0.01520 O 0
O11 0.06500 0.13220 0.28400 1.00000 0.01267 O 0
O12 0.16400 0.35550 0.40100 1.00000 0.01646 O 0
O13 0.31000 0.64340 0.47700 1.00000 0.01900 O 0
O14 0.13000 0.75760 0.34900 1.00000 0.02026 O 0
O15 0.56800 0.13330 0.54000 1.00000 0.01773 O 0
O16 -0.06600 0.86680 0.21800 1.00000 0.01520 O 0
O17 0.83200 0.64470 0.23200 1.00000 0.01140 O 0
O18 0.58200 0.71270 0.79200 1.00000 0.01646 O 0
O19 0.60600 0.50090 0.30600 1.00000 0.01267 O 0
O20 0.68800 0.35610 0.16100 1.00000 0.01520 O 0
O21 0.87200 0.24500 0.22000 1.00000 0.02153 O 0
O22 0.43000 0.86580 0.96900 1.00000 0.01393 O 0
O23 0.36700 0.28530 0.68400 1.00000 0.01520 O 0
O24 -0.05400 0.71720 0.97500 1.00000 0.01267 O 0
O25 0.73700 0.29000 0.87000 1.00000 0.01393 O 0
O26 -0.06600 0.86630 0.71200 1.00000 0.01140 O 0
O27 0.83500 0.64480 0.59700 1.00000 0.01393 O 0
O28 0.69000 0.35600 0.52400 1.00000 0.01393 O 0
O29 0.87100 0.24250 0.65200 1.00000 0.01646 O 0
O30 0.43100 0.86660 0.46100 1.00000 0.01520 O 0
O-H1 0.26200 0.03100 0.63000 1.00000 0.00760 O 1
O-H2 0.73800 0.96790 0.37000 1.00000 0.01900 O 1
F1 0.27500 0.03810 0.13900 1.00000 0.02660 F 0
F2 0.72200 0.96570 0.85900 1.00000 0.02280 F 0
Wat 0.00400 0.49800 -0.03900 0.78000 0.05066 O 2

loop_
_cod_changelog_entry_id
_cod_changelog_entry_author
_cod_changelog_entry_date
_cod_changelog_entry_text
1
;cod-tools version 3.8.0
Id: cif_guess_AMCSD_atom_types 9581 2023-05-17 12:35:41Z saulius
;
2023-05-18T11:40:25+03:00
;Derived atom types and hydrogen counts
from atom names that follow the AMCSD naming convention
(Wat == water, O-H == hydroxyl).
;

loop_
_cod_related_entry_id
_cod_related_entry_database
_cod_related_entry_code
1 AMCSD 0014522
